data_7130654
loop_
_publ_author_name
'Debnath, Snehasish'
'Chatterjee, Pabitra B.'

_publ_section_title
;
 Enantiopure chiroptical probes for circular dichroism and absorbance
 based detection of nerve gas simulants.
;
_journal_issue 64
_journal_name_full 'Chemical communications (Cambridge, England)'
_journal_page_first 9006
_journal_page_last 9009
_journal_paper_doi 10.1039/d2cc03392e
_journal_volume 58
_journal_year 2022
_chemical_absolute_configuration unk
_chemical_formula_moiety 'C26 H31 N O3, C2 H3 N, 0.5(H2 O)'
_chemical_formula_sum 'C28 H35 N2 O3.5'
_chemical_formula_weight 455.58
_space_group_crystal_system monoclinic
_space_group_IT_number 4
_space_group_name_Hall 'P 2yb'
_space_group_name_H-M_alt 'P 1 21 1'
_atom_sites_solution_hydrogens mixed
_audit_update_record
;
2022-07-06 deposited with the CCDC.	2022-07-10 downloaded from the CCDC.
;
_cell_angle_alpha 90
_cell_angle_beta 93.256(2)
_cell_angle_gamma 90
_cell_formula_units_Z 4
_cell_length_a 12.4889(7)
_cell_length_b 7.0833(4)
_cell_length_c 28.1105(16)
_cell_measurement_reflns_used 9947
_cell_measurement_temperature 100.(2)
_cell_measurement_theta_max 28.30
_cell_measurement_theta_min 2.25
_cell_volume 2482.7(2)
_computing_cell_refinement 'Bruker SAINT'
_computing_data_collection 'Bruker APEX4'
_computing_data_reduction 'Bruker SAINT'
_computing_molecular_graphics 'Bruker SHELXTL'
_computing_publication_material 'Bruker SHELXTL'
_computing_structure_refinement 'SHELXL-2018/3 (Sheldrick, 2018)'
_computing_structure_solution 'SHELXT 2018/2 (Sheldrick, 2018)'
_diffrn_ambient_temperature 100.(2)
_diffrn_measured_fraction_theta_full 0.999
_diffrn_measured_fraction_theta_max 0.999
_diffrn_measurement_device_type 'Bruker D8 Quest'
_diffrn_measurement_method '\f and \w scans'
_diffrn_radiation_type MoK\a
_diffrn_radiation_wavelength 0.71073
_diffrn_reflns_av_R_equivalents 0.0680
_diffrn_reflns_av_unetI/netI 0.0496
_diffrn_reflns_limit_h_max 15
_diffrn_reflns_limit_h_min -15
_diffrn_reflns_limit_k_max 8
_diffrn_reflns_limit_k_min -8
_diffrn_reflns_limit_l_max 34
_diffrn_reflns_limit_l_min -34
_diffrn_reflns_number 46616
_diffrn_reflns_theta_full 26.00
_diffrn_reflns_theta_max 26.00
_diffrn_reflns_theta_min 1.82
_diffrn_source 'MICRO FOCUS TUBE'
_exptl_absorpt_coefficient_mu 0.080
_exptl_absorpt_correction_T_max 0.7457
_exptl_absorpt_correction_T_min 0.6227
_exptl_absorpt_correction_type multi-scan
_exptl_absorpt_process_details
;
SADABS-2016/2 - Bruker AXS area detector scaling and absorption correction
;
_exptl_crystal_colour colorless
_exptl_crystal_density_diffrn 1.219
_exptl_crystal_density_method 'not measured'
_exptl_crystal_description rod
_exptl_crystal_F_000 980
_exptl_crystal_size_max 0.65
_exptl_crystal_size_mid 0.18
_exptl_crystal_size_min 0.1
_refine_diff_density_max 0.423
_refine_diff_density_min -0.266
_refine_ls_extinction_method none
_refine_ls_goodness_of_fit_ref 1.040
_refine_ls_hydrogen_treatment mixed
_refine_ls_matrix_type full
_refine_ls_number_parameters 626
_refine_ls_number_reflns 9753
_refine_ls_number_restraints 1
_refine_ls_restrained_S_all 1.040
_refine_ls_R_factor_all 0.0500
_refine_ls_R_factor_gt 0.0476
_refine_ls_shift/su_max 0.000
_refine_ls_shift/su_mean 0.000
_refine_ls_structure_factor_coef Fsqd
_refine_ls_weighting_details 'w=1/[\s^2^(Fo^2^)+(0.0836P)^2^+0.5060P] where P=(Fo^2^+2Fc^2^)/3'
_refine_ls_weighting_scheme calc
_refine_ls_wR_factor_gt 0.1241
_refine_ls_wR_factor_ref 0.1266
_reflns_number_gt 9268
_reflns_number_total 9753
_reflns_threshold_expression 'I > 2\s(I)'
_cod_data_source_file d2cc03392e5.cif
_cod_data_source_block rgpb427
_cod_depositor_comments
;
The following automatic conversions were performed:

data item '_exptl_absorpt_correction_type' value 'Multi-Scan' was
changed to 'multi-scan' in accordance with the
/home/data/users/saulius/crontab/automatic-downloads/current/RSC/lib/dictionaries/cif_core.dic
dictionary named 'cif_core.dic' version 2.4.2 last updated on
2011-04-26.

Automatic conversion script
Id: cif_fix_values 7556 2019-12-06 15:28:31Z antanas 

2024-12-16
Z value and formula fixed to values more according to usual
chemical conventions.                 miguel
;
_cod_original_formula_sum 'C56 H70 N4 O7'
_cod_original_formula_weight 911.16
_cod_original_formula_moiety '2(C26 H31 N O3), 2(C2 H3 N), H2 O'
_cod_original_formula_units_Z 2
_cod_database_code 7130654

loop_
_space_group_symop_operation_xyz
'x, y, z'
'-x, y+1/2, -z'

loop_
_atom_site_type_symbol
_atom_site_label
_atom_site_fract_x
_atom_site_fract_y
_atom_site_fract_z
_atom_site_U_iso_or_equiv
_atom_site_adp_type
_atom_site_calc_flag
_atom_site_refinement_flags_adp
_atom_site_refinement_flags_occupancy
_atom_site_refinement_flags_posn
_atom_site_occupancy
_atom_site_disorder_assembly
_atom_site_disorder_group
C C1 0.1237(2) 0.3810(4) 0.59913(9) 0.0149(5) Uani d . . . 1 . .
C C2 0.2084(2) 0.3279(4) 0.57111(9) 0.0162(5) Uani d . . . 1 . .
C C3 0.1882(2) 0.2524(4) 0.52550(9) 0.0179(5) Uani d . . . 1 . .
C C4 0.0827(2) 0.2288(4) 0.50869(9) 0.0189(6) Uani d . . . 1 . .
H H4A 0.068482 0.175629 0.477953 0.023 Uiso calc U . R 1 . .
C C5 -0.0040(2) 0.2809(4) 0.53551(10) 0.0187(5) Uani d . . . 1 . .
C C6 0.0188(2) 0.3593(4) 0.58029(9) 0.0168(5) Uani d . . . 1 . .
H H6A -0.038761 0.399148 0.598562 0.02 Uiso calc U . R 1 . .
C C7 0.2806(2) 0.1991(5) 0.49597(10) 0.0250(6) Uani d . . . 1 . .
H H7A 0.252899 0.158092 0.464318 0.037 Uiso calc U . R 1 . .
H H7B 0.321239 0.09591 0.511612 0.037 Uiso calc U . R 1 . .
H H7C 0.327563 0.308596 0.492773 0.037 Uiso calc U . R 1 . .
C C8 -0.1181(2) 0.2500(4) 0.51629(10) 0.0234(6) Uani d . . . 1 . .
H H8A -0.167443 0.278384 0.54121 0.035 Uiso calc U . R 1 . .
H H8B -0.127256 0.11819 0.506254 0.035 Uiso calc U . R 1 . .
H H8C -0.133562 0.333318 0.488928 0.035 Uiso calc U . R 1 . .
C C9 0.1456(2) 0.4422(4) 0.65015(9) 0.0158(5) Uani d . . . 1 . .
H H9A 0.081118 0.506467 0.661174 0.019 Uiso calc U . R 1 . .
H H9B 0.158479 0.328679 0.670202 0.019 Uiso calc U . R 1 . .
C C10 0.2189(2) 0.7548(4) 0.63264(9) 0.0154(5) Uani d . . . 1 . .
H H10 0.203377 0.725192 0.598157 0.018 Uiso calc U . R 1 . .
C C11 0.1226(2) 0.8640(4) 0.64861(9) 0.0151(5) Uani d . . . 1 . .
C C12 0.0294(2) 0.8741(4) 0.61844(10) 0.0206(6) Uani d . . . 1 . .
H H12 0.027142 0.812 0.588455 0.025 Uiso calc U . R 1 . .
C C13 -0.0593(2) 0.9737(4) 0.63188(11) 0.0250(6) Uani d . . . 1 . .
H H13 -0.121334 0.980874 0.610802 0.03 Uiso calc U . R 1 . .
C C14 -0.0585(2) 1.0635(4) 0.67604(11) 0.0255(6) Uani d . . . 1 . .
H H14 -0.119704 1.130865 0.685277 0.031 Uiso calc U . R 1 . .
C C15 0.0330(2) 1.0531(4) 0.70624(11) 0.0233(6) Uani d . . . 1 . .
H H15 0.034435 1.113726 0.736413 0.028 Uiso calc U . R 1 . .
C C16 0.1224(2) 0.9547(4) 0.69271(10) 0.0195(6) Uani d . . . 1 . .
H H16 0.184569 0.94902 0.713785 0.023 Uiso calc U . R 1 . .
C C17 0.3200(2) 0.8766(4) 0.63527(10) 0.0186(5) Uani d . . . 1 . .
H H17A 0.312213 0.978128 0.611109 0.022 Uiso calc U . R 1 . .
H H17B 0.328062 0.936838 0.667049 0.022 Uiso calc U . R 1 . .
C C18 0.2705(2) 0.5829(4) 0.70849(9) 0.0163(5) Uani d . . . 1 . .
H H18A 0.2062 0.606452 0.726689 0.02 Uiso calc U . R 1 . .
H H18B 0.320094 0.69071 0.713943 0.02 Uiso calc U . R 1 . .
C C19 0.3246(2) 0.4039(4) 0.72629(9) 0.0162(5) Uani d . . . 1 . .
C C20 0.4252(2) 0.3515(4) 0.71121(9) 0.0178(5) Uani d . . . 1 . .
C C21 0.4768(2) 0.1899(4) 0.72948(10) 0.0200(6) Uani d . . . 1 . .
C C22 0.4266(2) 0.0822(4) 0.76319(10) 0.0210(6) Uani d . . . 1 . .
H H22 0.462037 -0.026514 0.776135 0.025 Uiso calc U . R 1 . .
C C23 0.3256(2) 0.1298(4) 0.77844(9) 0.0206(6) Uani d . . . 1 . .
C C24 0.2762(2) 0.2907(4) 0.75960(9) 0.0172(5) Uani d . . . 1 . .
H H24 0.207452 0.324831 0.769634 0.021 Uiso calc U . R 1 . .
C C25 0.5851(2) 0.1356(5) 0.71296(11) 0.0283(7) Uani d . . . 1 . .
H H25A 0.611735 0.024348 0.730678 0.042 Uiso calc U . R 1 . .
H H25B 0.635277 0.240696 0.718621 0.042 Uiso calc U . R 1 . .
H H25C 0.578941 0.106395 0.678841 0.042 Uiso calc U . R 1 . .
C C26 0.2717(3) 0.0084(5) 0.81438(11) 0.0278(7) Uani d . . . 1 . .
H H26A 0.309662 0.021915 0.845681 0.042 Uiso calc U . R 1 . .
H H26B 0.273594 -0.123999 0.804358 0.042 Uiso calc U . R 1 . .
H H26C 0.197061 0.048726 0.816367 0.042 Uiso calc U . R 1 . .
C C27 0.9120(2) 0.2047(4) 0.82260(9) 0.0167(5) Uani d . . . 1 . .
C C28 1.0045(2) 0.2484(4) 0.85098(9) 0.0186(5) Uani d . . . 1 . .
C C29 1.0627(2) 0.4127(4) 0.84281(10) 0.0204(6) Uani d . . . 1 . .
C C30 1.0270(2) 0.5317(4) 0.80585(10) 0.0216(6) Uani d . . . 1 . .
H H30 1.066177 0.643818 0.800316 0.026 Uiso calc U . R 1 . .
C C31 0.9359(2) 0.4921(4) 0.77665(10) 0.0201(6) Uani d . . . 1 . .
C C32 0.8797(2) 0.3282(4) 0.78573(9) 0.0179(5) Uani d . . . 1 . .
H H32 0.817184 0.299042 0.766274 0.021 Uiso calc U . R 1 . .
C C33 1.1629(2) 0.4569(5) 0.87329(11) 0.0276(7) Uani d . . . 1 . .
H H33A 1.146038 0.458443 0.906917 0.041 Uiso calc U . R 1 . .
H H33B 1.190451 0.580818 0.864425 0.041 Uiso calc U . R 1 . .
H H33C 1.217282 0.360253 0.868338 0.041 Uiso calc U . R 1 . .
C C34 0.8990(3) 0.6204(5) 0.73629(11) 0.0281(7) Uani d . . . 1 . .
H H34A 0.928072 0.747396 0.742133 0.042 Uiso calc U . R 1 . .
H H34B 0.820494 0.625995 0.7341 0.042 Uiso calc U . R 1 . .
H H34C 0.924537 0.571498 0.70635 0.042 Uiso calc U . R 1 . .
C C35 0.8479(2) 0.0293(4) 0.83127(9) 0.0154(5) Uani d . . . 1 . .
H H35A 0.794299 0.009818 0.804419 0.018 Uiso calc U . R 1 . .
H H35B 0.896227 -0.081583 0.833014 0.018 Uiso calc U . R 1 . .
C C36 0.7568(2) -0.1345(4) 0.89733(9) 0.0147(5) Uani d . . . 1 . .
H H36 0.731251 -0.102227 0.929419 0.018 Uiso calc U . R 1 . .
C C37 0.6637(2) -0.2311(4) 0.87041(9) 0.0153(5) Uani d . . . 1 . .
C C38 0.6739(2) -0.3208(4) 0.82640(10) 0.0188(5) Uani d . . . 1 . .
H H38 0.741327 -0.321849 0.812392 0.023 Uiso calc U . R 1 . .
C C39 0.5863(2) -0.4078(4) 0.80320(10) 0.0234(6) Uani d . . . 1 . .
H H39 0.594025 -0.467283 0.773304 0.028 Uiso calc U . R 1 . .
C C40 0.4869(2) -0.4088(4) 0.82338(11) 0.0246(6) Uani d . . . 1 . .
H H40 0.427179 -0.469618 0.807572 0.03 Uiso calc U . R 1 . .
C C41 0.4762(2) -0.3196(4) 0.86694(11) 0.0230(6) Uani d . . . 1 . .
H H41 0.408677 -0.318631 0.880885 0.028 Uiso calc U . R 1 . .
C C42 0.5634(2) -0.2325(4) 0.88997(10) 0.0186(5) Uani d . . . 1 . .
H H42 0.554956 -0.172225 0.919723 0.022 Uiso calc U . R 1 . .
C C43 0.8505(2) -0.2704(4) 0.90611(10) 0.0174(5) Uani d . . . 1 . .
H H43A 0.829388 -0.374119 0.927255 0.021 Uiso calc U . R 1 . .
H H43B 0.870194 -0.326184 0.875531 0.021 Uiso calc U . R 1 . .
C C44 0.7041(2) 0.1831(4) 0.87087(9) 0.0154(5) Uani d . . . 1 . .
H H44A 0.643939 0.124819 0.851703 0.018 Uiso calc U . R 1 . .
H H44B 0.728619 0.294434 0.853175 0.018 Uiso calc U . R 1 . .
C C45 0.6642(2) 0.2478(4) 0.91801(9) 0.0139(5) Uani d . . . 1 . .
C C46 0.7374(2) 0.2933(4) 0.95601(9) 0.0140(5) Uani d . . . 1 . .
C C47 0.7020(2) 0.3722(4) 0.99788(9) 0.0163(5) Uani d . . . 1 . .
C C48 0.5935(2) 0.4036(4) 1.00104(9) 0.0172(5) Uani d . . . 1 . .
H H48 0.569381 0.459895 1.029191 0.021 Uiso calc U . R 1 . .
C C49 0.5174(2) 0.3558(4) 0.96448(9) 0.0162(5) Uani d . . . 1 . .
C C50 0.5551(2) 0.2764(4) 0.92329(9) 0.0156(5) Uani d . . . 1 . .
H H50 0.505176 0.240775 0.898139 0.019 Uiso calc U . R 1 . .
C C51 0.7820(2) 0.4234(5) 1.03823(10) 0.0232(6) Uani d . . . 1 . .
H H51A 0.743629 0.470237 1.065322 0.035 Uiso calc U . R 1 . .
H H51B 0.830294 0.521861 1.027583 0.035 Uiso calc U . R 1 . .
H H51C 0.823766 0.311438 1.047944 0.035 Uiso calc U . R 1 . .
C C52 0.3992(2) 0.3894(4) 0.96948(10) 0.0208(6) Uani d . . . 1 . .
H H52A 0.360381 0.3703 0.938578 0.031 Uiso calc U . R 1 . .
H H52B 0.388106 0.518998 0.980337 0.031 Uiso calc U . R 1 . .
H H52C 0.372492 0.300599 0.99277 0.031 Uiso calc U . R 1 . .
C C53 0.5633(3) 0.1964(5) 0.51263(12) 0.0292(7) Uani d . . . 1 . .
C C54 0.5496(3) 0.1652(6) 0.56301(11) 0.0347(8) Uani d . . . 1 . .
H H54A 0.533049 0.031944 0.56836 0.052 Uiso calc U . R 1 . .
H H54B 0.490637 0.243842 0.573306 0.052 Uiso calc U . R 1 . .
H H54C 0.615939 0.198924 0.581354 0.052 Uiso calc U . R 1 . .
C C55 0.7175(3) 0.5353(6) 0.63650(12) 0.0351(8) Uani d . . . 1 . .
C C56 0.6779(3) 0.7209(6) 0.64640(18) 0.0510(11) Uani d . . . 1 . .
H H56A 0.738457 0.806048 0.65371 0.076 Uiso calc U . R 1 . .
H H56B 0.632709 0.71506 0.673741 0.076 Uiso calc U . R 1 . .
H H56C 0.635514 0.768083 0.618485 0.076 Uiso calc U . R 1 . .
N N1 0.23826(17) 0.5700(3) 0.65708(7) 0.0144(4) Uani d . . . 1 . .
N N2 0.79261(17) 0.0464(3) 0.87633(7) 0.0142(4) Uani d . . . 1 . .
N N3 0.5735(3) 0.2208(5) 0.47296(10) 0.0392(7) Uani d . . . 1 . .
N N4 0.7496(3) 0.3876(6) 0.62889(11) 0.0448(8) Uani d . . . 1 . .
O O1 0.31319(15) 0.3446(3) 0.58801(7) 0.0196(4) Uani d . . . 1 . .
H H1 0.316678 0.416926 0.611737 0.029 Uiso calc U . R 1 . .
O O2 0.41433(15) 0.7691(3) 0.62727(7) 0.0216(4) Uani d . . . 1 . .
H H2 0.413884 0.737325 0.598474 0.032 Uiso calc U . R 1 . .
O O3 0.48019(15) 0.4554(3) 0.67946(7) 0.0217(4) Uani d . . . 1 . .
H H3 0.440832 0.542995 0.668393 0.032 Uiso calc U . R 1 . .
O O4 1.04380(15) 0.1358(3) 0.88752(7) 0.0223(4) Uani d . . . 1 . .
H H4 1.001764 0.044923 0.890973 0.033 Uiso calc U . R 1 . .
O O5 0.94038(15) -0.1710(3) 0.92780(7) 0.0204(4) Uani d . . . 1 . .
H H5 0.98647 -0.248955 0.938415 0.031 Uiso calc U . R 1 . .
O O6 0.84547(14) 0.2624(3) 0.95261(6) 0.0167(4) Uani d . . . 1 . .
H H6 0.855954 0.209962 0.926473 0.025 Uiso calc U . R 1 . .
O O7 1.02460(18) 0.5213(3) 0.97319(8) 0.0241(5) Uani d . . . 1 . .
H H1O 0.974(3) 0.435(6) 0.9681(14) 0.036 Uiso d U . . 1 . .
H H2O 1.051(3) 0.520(7) 0.9983(17) 0.036 Uiso d U . . 1 . .

loop_
_atom_site_aniso_label
_atom_site_aniso_U_11
_atom_site_aniso_U_22
_atom_site_aniso_U_33
_atom_site_aniso_U_12
_atom_site_aniso_U_13
_atom_site_aniso_U_23
C1 0.0250(13) 0.0113(11) 0.0085(11) -0.0011(10) 0.0022(9) 0.0010(10)
C2 0.0219(13) 0.0157(12) 0.0110(12) -0.0014(10) 0.0016(10) -0.0005(10)
C3 0.0277(14) 0.0161(12) 0.0100(12) 0.0000(11) 0.0017(10) -0.0002(10)
C4 0.0301(14) 0.0149(13) 0.0112(12) 0.0001(11) -0.0029(10) -0.0012(10)
C5 0.0274(14) 0.0132(12) 0.0149(12) 0.0002(11) -0.0029(10) 0.0005(10)
C6 0.0226(13) 0.0144(12) 0.0132(12) -0.0005(10) -0.0001(10) 0.0015(10)
C7 0.0313(15) 0.0287(15) 0.0152(13) -0.0007(13) 0.0034(11) -0.0060(12)
C8 0.0283(14) 0.0216(14) 0.0195(14) -0.0003(12) -0.0055(11) -0.0017(12)
C9 0.0241(13) 0.0158(12) 0.0076(12) -0.0002(10) 0.0016(9) 0.0002(10)
C10 0.0222(12) 0.0151(12) 0.0090(11) 0.0018(11) 0.0015(9) 0.0014(10)
C11 0.0211(13) 0.0113(12) 0.0132(12) -0.0022(10) 0.0027(10) 0.0017(10)
C12 0.0253(14) 0.0222(13) 0.0139(12) -0.0022(11) -0.0013(10) 0.0037(11)
C13 0.0232(14) 0.0259(15) 0.0258(15) 0.0013(12) -0.0005(11) 0.0091(12)
C14 0.0274(15) 0.0210(14) 0.0293(16) 0.0046(12) 0.0122(12) 0.0069(12)
C15 0.0332(15) 0.0174(13) 0.0204(14) -0.0003(12) 0.0106(12) -0.0003(11)
C16 0.0272(14) 0.0172(13) 0.0145(13) -0.0036(11) 0.0033(10) 0.0005(10)
C17 0.0240(13) 0.0170(13) 0.0149(12) 0.0001(11) 0.0018(10) 0.0009(10)
C18 0.0210(12) 0.0196(13) 0.0082(12) -0.0007(11) 0.0005(9) -0.0014(10)
C19 0.0221(13) 0.0178(13) 0.0082(11) -0.0021(11) -0.0033(9) -0.0009(10)
C20 0.0223(13) 0.0215(13) 0.0094(11) -0.0046(11) 0.0002(9) -0.0013(10)
C21 0.0242(13) 0.0222(13) 0.0133(13) 0.0008(11) -0.0024(10) -0.0033(11)
C22 0.0309(15) 0.0193(14) 0.0121(12) 0.0014(12) -0.0036(11) 0.0003(10)
C23 0.0279(14) 0.0215(13) 0.0120(12) -0.0023(12) -0.0018(10) -0.0003(11)
C24 0.0206(13) 0.0232(14) 0.0079(11) -0.0033(11) 0.0006(9) -0.0021(10)
C25 0.0295(15) 0.0306(16) 0.0250(15) 0.0077(13) 0.0029(12) 0.0021(13)
C26 0.0371(16) 0.0284(16) 0.0182(14) 0.0001(13) 0.0040(12) 0.0078(12)
C27 0.0218(13) 0.0201(13) 0.0089(12) 0.0004(11) 0.0084(10) -0.0010(10)
C28 0.0214(13) 0.0238(14) 0.0111(12) 0.0025(11) 0.0045(10) 0.0004(11)
C29 0.0216(13) 0.0268(15) 0.0134(12) -0.0015(11) 0.0052(10) -0.0024(11)
C30 0.0275(14) 0.0206(13) 0.0179(13) -0.0036(11) 0.0114(11) 0.0004(11)
C31 0.0275(14) 0.0220(14) 0.0115(12) 0.0018(11) 0.0081(10) 0.0008(11)
C32 0.0203(12) 0.0233(14) 0.0105(12) 0.0034(11) 0.0036(10) -0.0004(11)
C33 0.0258(15) 0.0361(17) 0.0213(15) -0.0095(13) 0.0037(11) -0.0025(13)
C34 0.0373(17) 0.0273(15) 0.0204(14) 0.0005(13) 0.0077(12) 0.0099(13)
C35 0.0210(12) 0.0183(12) 0.0071(11) 0.0021(10) 0.0019(9) -0.0015(10)
C36 0.0211(13) 0.0155(12) 0.0077(11) -0.0021(10) 0.0034(9) 0.0001(10)
C37 0.0213(13) 0.0129(11) 0.0115(12) 0.0009(10) -0.0006(10) 0.0022(10)
C38 0.0248(13) 0.0190(13) 0.0129(12) 0.0008(11) 0.0031(10) -0.0003(10)
C39 0.0359(16) 0.0201(14) 0.0137(13) -0.0035(12) -0.0026(11) 0.0000(11)
C40 0.0288(15) 0.0240(15) 0.0200(14) -0.0072(12) -0.0094(11) 0.0029(11)
C41 0.0211(13) 0.0249(14) 0.0231(14) -0.0016(12) 0.0010(11) 0.0065(12)
C42 0.0235(13) 0.0182(12) 0.0145(12) 0.0010(11) 0.0039(10) 0.0029(11)
C43 0.0201(13) 0.0157(13) 0.0162(13) -0.0011(10) 0.0007(10) 0.0010(10)
C44 0.0211(12) 0.0174(12) 0.0078(11) 0.0004(10) 0.0022(9) 0.0010(10)
C45 0.0200(12) 0.0125(11) 0.0093(11) -0.0003(10) 0.0019(9) 0.0015(10)
C46 0.0186(12) 0.0128(12) 0.0107(12) -0.0009(10) 0.0023(9) 0.0012(9)
C47 0.0241(13) 0.0161(12) 0.0088(11) -0.0006(11) 0.0032(10) 0.0010(10)
C48 0.0259(14) 0.0164(12) 0.0098(11) 0.0006(11) 0.0056(10) -0.0007(10)
C49 0.0195(13) 0.0153(12) 0.0142(12) 0.0011(10) 0.0035(10) 0.0031(10)
C50 0.0202(12) 0.0137(12) 0.0129(12) -0.0010(10) 0.0009(9) 0.0001(10)
C51 0.0258(14) 0.0324(16) 0.0115(12) 0.0012(12) 0.0023(10) -0.0045(12)
C52 0.0221(14) 0.0214(14) 0.0195(13) 0.0016(11) 0.0060(10) -0.0003(11)
C53 0.0294(15) 0.0293(16) 0.0297(17) 0.0022(13) 0.0079(13) -0.0037(13)
C54 0.0355(17) 0.047(2) 0.0223(16) -0.0013(16) 0.0051(13) -0.0004(15)
C55 0.0248(15) 0.055(2) 0.0258(16) 0.0022(16) 0.0017(12) 0.0042(16)
C56 0.0324(19) 0.048(2) 0.072(3) 0.0036(17) 0.0015(18) 0.008(2)
N1 0.0215(11) 0.0150(11) 0.0066(10) -0.0013(9) 0.0012(8) 0.0005(8)
N2 0.0194(10) 0.0149(10) 0.0085(10) -0.0010(9) 0.0037(8) -0.0003(8)
N3 0.0506(18) 0.0426(18) 0.0262(15) 0.0029(14) 0.0165(13) 0.0007(13)
N4 0.0369(16) 0.063(2) 0.0344(17) 0.0069(17) 0.0028(13) -0.0031(16)
O1 0.0231(10) 0.0230(10) 0.0124(9) -0.0007(8) -0.0003(7) -0.0046(8)
O2 0.0227(9) 0.0236(10) 0.0188(10) -0.0004(8) 0.0038(8) 0.0029(8)
O3 0.0236(10) 0.0248(10) 0.0169(10) -0.0003(8) 0.0038(7) 0.0056(8)
O4 0.0219(9) 0.0282(11) 0.0166(10) -0.0026(8) -0.0005(7) 0.0064(8)
O5 0.0205(9) 0.0196(10) 0.0205(10) 0.0001(8) -0.0038(7) 0.0032(8)
O6 0.0176(9) 0.0219(9) 0.0109(8) -0.0003(8) 0.0024(7) -0.0030(8)
O7 0.0309(11) 0.0259(11) 0.0146(10) -0.0034(9) -0.0054(8) 0.0026(9)

loop_
_atom_type_symbol
_atom_type_description
_atom_type_scat_dispersion_real
_atom_type_scat_dispersion_imag
_atom_type_scat_source
C C 0.0033 0.0016 'International Tables Vol C Tables 4.2.6.8 and 6.1.1.4'
H H 0.0000 0.0000 'International Tables Vol C Tables 4.2.6.8 and 6.1.1.4'
N N 0.0061 0.0033 'International Tables Vol C Tables 4.2.6.8 and 6.1.1.4'
O O 0.0106 0.0060 'International Tables Vol C Tables 4.2.6.8 and 6.1.1.4'

loop_
_geom_angle_atom_site_label_1
_geom_angle_atom_site_label_2
_geom_angle_atom_site_label_3
_geom_angle_site_symmetry_1
_geom_angle_site_symmetry_3
_geom_angle
_geom_angle_publ_flag
C6 C1 C2 . . 118.6(2) ?
C6 C1 C9 . . 120.6(2) ?
C2 C1 C9 . . 120.5(2) ?
O1 C2 C3 . . 118.0(2) ?
O1 C2 C1 . . 121.1(2) ?
C3 C2 C1 . . 120.9(2) ?
C4 C3 C2 . . 118.5(2) ?
C4 C3 C7 . . 121.7(2) ?
C2 C3 C7 . . 119.8(2) ?
C3 C4 C5 . . 122.2(3) ?
C6 C5 C4 . . 117.8(3) ?
C6 C5 C8 . . 121.5(3) ?
C4 C5 C8 . . 120.7(2) ?
C5 C6 C1 . . 121.9(3) ?
N1 C9 C1 . . 113.7(2) ?
N1 C10 C11 . . 114.9(2) ?
N1 C10 C17 . . 111.2(2) ?
C11 C10 C17 . . 111.4(2) ?
C16 C11 C12 . . 118.0(3) ?
C16 C11 C10 . . 122.5(2) ?
C12 C11 C10 . . 119.4(2) ?
C13 C12 C11 . . 120.7(3) ?
C12 C13 C14 . . 120.7(3) ?
C15 C14 C13 . . 119.0(3) ?
C14 C15 C16 . . 120.5(3) ?
C15 C16 C11 . . 121.1(3) ?
O2 C17 C10 . . 112.2(2) ?
N1 C18 C19 . . 111.3(2) ?
C24 C19 C20 . . 118.8(2) ?
C24 C19 C18 . . 120.1(2) ?
C20 C19 C18 . . 121.1(2) ?
O3 C20 C21 . . 116.2(2) ?
O3 C20 C19 . . 123.1(3) ?
C21 C20 C19 . . 120.6(3) ?
C22 C21 C20 . . 118.9(3) ?
C22 C21 C25 . . 121.1(3) ?
C20 C21 C25 . . 120.0(3) ?
C21 C22 C23 . . 121.7(3) ?
C24 C23 C22 . . 118.1(3) ?
C24 C23 C26 . . 121.1(3) ?
C22 C23 C26 . . 120.8(3) ?
C23 C24 C19 . . 121.8(3) ?
C32 C27 C28 . . 118.5(3) ?
C32 C27 C35 . . 120.2(2) ?
C28 C27 C35 . . 121.3(2) ?
O4 C28 C29 . . 116.1(2) ?
O4 C28 C27 . . 123.2(3) ?
C29 C28 C27 . . 120.7(3) ?
C30 C29 C28 . . 118.6(3) ?
C30 C29 C33 . . 121.2(3) ?
C28 C29 C33 . . 120.1(3) ?
C29 C30 C31 . . 122.3(3) ?
C32 C31 C30 . . 117.7(3) ?
C32 C31 C34 . . 120.5(3) ?
C30 C31 C34 . . 121.8(3) ?
C31 C32 C27 . . 122.1(3) ?
N2 C35 C27 . . 110.4(2) ?
N2 C36 C37 . . 115.5(2) ?
N2 C36 C43 . . 111.2(2) ?
C37 C36 C43 . . 110.9(2) ?
C42 C37 C38 . . 118.2(2) ?
C42 C37 C36 . . 119.1(2) ?
C38 C37 C36 . . 122.7(2) ?
C39 C38 C37 . . 120.5(3) ?
C38 C39 C40 . . 120.5(3) ?
C41 C40 C39 . . 119.3(3) ?
C42 C41 C40 . . 120.2(3) ?
C41 C42 C37 . . 121.3(3) ?
O5 C43 C36 . . 109.6(2) ?
N2 C44 C45 . . 113.0(2) ?
C50 C45 C46 . . 118.9(2) ?
C50 C45 C44 . . 120.6(2) ?
C46 C45 C44 . . 120.2(2) ?
O6 C46 C47 . . 118.7(2) ?
O6 C46 C45 . . 120.6(2) ?
C47 C46 C45 . . 120.7(2) ?
C48 C47 C46 . . 118.5(2) ?
C48 C47 C51 . . 121.4(2) ?
C46 C47 C51 . . 120.1(2) ?
C47 C48 C49 . . 122.7(2) ?
C50 C49 C48 . . 117.4(2) ?
C50 C49 C52 . . 121.3(2) ?
C48 C49 C52 . . 121.3(2) ?
C49 C50 C45 . . 121.7(2) ?
N3 C53 C54 . . 179.7(4) ?
N4 C55 C56 . . 179.5(5) ?
C9 N1 C18 . . 109.6(2) ?
C9 N1 C10 . . 111.9(2) ?
C18 N1 C10 . . 115.1(2) ?
C44 N2 C35 . . 110.4(2) ?
C44 N2 C36 . . 111.5(2) ?
C35 N2 C36 . . 115.7(2) ?

loop_
_geom_bond_atom_site_label_1
_geom_bond_atom_site_label_2
_geom_bond_site_symmetry_2
_geom_bond_distance
_geom_bond_publ_flag
C1 C6 . 1.393(4) ?
C1 C2 . 1.406(4) ?
C1 C9 . 1.508(3) ?
C2 O1 . 1.371(3) ?
C2 C3 . 1.399(4) ?
C3 C4 . 1.385(4) ?
C3 C7 . 1.507(4) ?
C4 C5 . 1.403(4) ?
C5 C6 . 1.391(4) ?
C5 C8 . 1.511(4) ?
C9 N1 . 1.474(3) ?
C10 N1 . 1.492(3) ?
C10 C11 . 1.519(4) ?
C10 C17 . 1.527(4) ?
C11 C16 . 1.396(4) ?
C11 C12 . 1.402(4) ?
C12 C13 . 1.383(4) ?
C13 C14 . 1.395(5) ?
C14 C15 . 1.386(5) ?
C15 C16 . 1.388(4) ?
C17 O2 . 1.431(3) ?
C18 N1 . 1.481(3) ?
C18 C19 . 1.509(4) ?
C19 C24 . 1.397(4) ?
C19 C20 . 1.398(4) ?
C20 O3 . 1.371(3) ?
C20 C21 . 1.397(4) ?
C21 C22 . 1.392(4) ?
C21 C25 . 1.506(4) ?
C22 C23 . 1.396(4) ?
C23 C24 . 1.387(4) ?
C23 C26 . 1.513(4) ?
C27 C32 . 1.399(4) ?
C27 C28 . 1.401(4) ?
C27 C35 . 1.505(4) ?
C28 O4 . 1.369(3) ?
C28 C29 . 1.398(4) ?
C29 C30 . 1.391(4) ?
C29 C33 . 1.509(4) ?
C30 C31 . 1.394(4) ?
C31 C32 . 1.387(4) ?
C31 C34 . 1.505(4) ?
C35 N2 . 1.482(3) ?
C36 N2 . 1.490(3) ?
C36 C37 . 1.514(4) ?
C36 C43 . 1.525(4) ?
C37 C42 . 1.397(4) ?
C37 C38 . 1.403(4) ?
C38 C39 . 1.386(4) ?
C39 C40 . 1.393(5) ?
C40 C41 . 1.391(4) ?
C41 C42 . 1.380(4) ?
C43 O5 . 1.432(3) ?
C44 N2 . 1.470(3) ?
C44 C45 . 1.513(3) ?
C45 C50 . 1.394(4) ?
C45 C46 . 1.403(4) ?
C46 O6 . 1.376(3) ?
C46 C47 . 1.397(4) ?
C47 C48 . 1.382(4) ?
C47 C51 . 1.512(4) ?
C48 C49 . 1.401(4) ?
C49 C50 . 1.393(4) ?
C49 C52 . 1.509(4) ?
C53 N3 . 1.143(5) ?
C53 C54 . 1.453(5) ?
C55 N4 . 1.145(6) ?
C55 C56 . 1.437(6) ?
